data_9011838
loop_
_publ_author_name
'Komkov, A. I.'

_publ_section_title
;
 The structure of natural fergusonite, and a polymorphic modification
;
_journal_name_full 'Soviet Physics Crystallography'
_journal_page_first 796
_journal_page_last 800
_journal_volume 4
_journal_year 1959
_chemical_compound_source 'Ural Mountains, Russia'
_chemical_formula_sum 'Nb O4 Y0.85 Yb0.15'
_chemical_name_mineral Fergusonite-(Y)
_space_group_IT_number 88
_symmetry_space_group_name_Hall 'I 4bw -1bw'
_symmetry_space_group_name_H-M 'I 41/a :1'
_cell_angle_alpha 90
_cell_angle_beta 90
_cell_angle_gamma 90
_cell_length_a 5.16
_cell_length_b 5.16
_cell_length_c 10.89
_cell_formula_units_Z 4
_cell_volume 289.953
_database_code_amcsd 0015538
_exptl_crystal_density_diffrn 5.920
_cod_original_sg_symbol_H-M 'I 41/a'
_cod_original_formula_sum '(Y.85 Yb.15) Nb O4'
_cod_database_code 9011838

loop_
_space_group_symop_operation_xyz
x,y,z
1/2+x,1/2+y,1/2+z
1/2+y,1/2-x,1/2-z
+y,-x,-z
-y,1/2+x,1/4+z
1/2-y,+x,3/4+z
1/2+x,y,3/4-z
+x,1/2+y,1/4-z
1/2-x,1/2-y,1/2+z
-x,-y,+z
-y,x,-z
1/2-y,1/2+x,1/2-z
1/2+y,-x,3/4+z
+y,1/2-x,1/4+z
-x,1/2-y,1/4-z
1/2-x,-y,3/4-z

loop_
_atom_site_label
_atom_site_fract_x
_atom_site_fract_y
_atom_site_fract_z
_atom_site_occupancy
Y 0.00000 0.00000 0.50000 0.85000
Yb 0.00000 0.00000 0.50000 0.15000
Nb 0.00000 0.00000 0.00000 1.00000
O 0.18500 0.25000 0.09200 1.00000

loop_
_cod_related_entry_id
_cod_related_entry_database
_cod_related_entry_code
1 AMCSD 0015538
